data_1511847
loop_
_publ_author_name
'Shao, Chang-Lun'
'Xu, Ru-Fang'
'Wei, Mei-Yan'
'She, Zhi-Gang'
'Wang, Chang-Yun'

_publ_section_title
;
 Structure and Absolute Configuration of Fumiquinazoline L, an Alkaloid
 from a Gorgonian-DerivedScopulariopsissp. Fungus
;
_journal_issue 4
_journal_name_full 'Journal of Natural Products'
_journal_page_first 779
_journal_paper_doi 10.1021/np4002042
_journal_volume 76
_journal_year 2013
_chemical_absolute_configuration rmad
_chemical_formula_sum 'C27 H29 N5 O5'
_chemical_formula_weight 503.55
_chemical_name_systematic
; 
 ? 
;
_space_group_IT_number 4
_symmetry_cell_setting monoclinic
_symmetry_space_group_name_Hall 'P 2yb'
_symmetry_space_group_name_H-M 'P 1 21 1'
_atom_sites_solution_hydrogens geom
_atom_sites_solution_primary direct
_atom_sites_solution_secondary difmap
_audit_creation_method SHELXL-97
_cell_angle_alpha 90.00
_cell_angle_beta 90.9540(10)
_cell_angle_gamma 90.00
_cell_formula_units_Z 2
_cell_length_a 11.3275(2)
_cell_length_b 7.81270(10)
_cell_length_c 13.6034(2)
_cell_measurement_reflns_used 4271
_cell_measurement_temperature 293(2)
_cell_measurement_theta_max 66.93
_cell_measurement_theta_min 3.25
_cell_volume 1203.71(3)
_computing_cell_refinement 'Bruker SMART'
_computing_data_collection 'Bruker SMART'
_computing_data_reduction 'Bruker SAINT'
_computing_molecular_graphics 'Bruker SHELXTL'
_computing_publication_material 'Bruker SHELXTL'
_computing_structure_refinement 'SHELXL-97 (Sheldrick, 1997)'
_computing_structure_solution 'SHELXS-97 (Sheldrick, 1990)'
_diffrn_ambient_temperature 293(2)
_diffrn_measured_fraction_theta_full 0.996
_diffrn_measured_fraction_theta_max 0.996
_diffrn_measurement_device_type 'CCD area detector'
_diffrn_measurement_method 'phi and omega scans'
_diffrn_radiation_monochromator graphite
_diffrn_radiation_source 'fine-focus sealed tube'
_diffrn_radiation_type CuK\a
_diffrn_radiation_wavelength 1.54178
_diffrn_reflns_av_R_equivalents 0.0219
_diffrn_reflns_av_sigmaI/netI 0.0139
_diffrn_reflns_limit_h_max 13
_diffrn_reflns_limit_h_min -13
_diffrn_reflns_limit_k_max 9
_diffrn_reflns_limit_k_min -9
_diffrn_reflns_limit_l_max 16
_diffrn_reflns_limit_l_min -16
_diffrn_reflns_number 21733
_diffrn_reflns_theta_full 66.93
_diffrn_reflns_theta_max 66.93
_diffrn_reflns_theta_min 3.25
_exptl_absorpt_coefficient_mu 0.803
_exptl_absorpt_correction_T_max 0.8559
_exptl_absorpt_correction_T_min 0.7947
_exptl_absorpt_correction_type multi-scan
_exptl_absorpt_process_details sadabs
_exptl_crystal_colour colorless
_exptl_crystal_density_diffrn 1.389
_exptl_crystal_density_method 'not measured'
_exptl_crystal_description block
_exptl_crystal_F_000 532
_exptl_crystal_size_max 0.30
_exptl_crystal_size_mid 0.20
_exptl_crystal_size_min 0.20
_refine_diff_density_max 0.401
_refine_diff_density_min -0.337
_refine_diff_density_rms 0.041
_refine_ls_abs_structure_details 'Flack H D (1983), Acta Cryst. A39, 876-881'
_refine_ls_abs_structure_Flack -0.02(13)
_refine_ls_extinction_method none
_refine_ls_goodness_of_fit_ref 1.051
_refine_ls_hydrogen_treatment constr
_refine_ls_matrix_type full
_refine_ls_number_parameters 336
_refine_ls_number_reflns 4271
_refine_ls_number_restraints 1
_refine_ls_restrained_S_all 1.051
_refine_ls_R_factor_all 0.0285
_refine_ls_R_factor_gt 0.0281
_refine_ls_shift/su_max 0.001
_refine_ls_shift/su_mean 0.000
_refine_ls_structure_factor_coef Fsqd
_refine_ls_weighting_details 'calc w=1/[\s^2^(Fo^2^)+(0.0482P)^2^+0.2543P] where P=(Fo^2^+2Fc^2^)/3'
_refine_ls_weighting_scheme calc
_refine_ls_wR_factor_gt 0.0749
_refine_ls_wR_factor_ref 0.0751
_reflns_number_gt 4224
_reflns_number_total 4271
_reflns_threshold_expression >2sigma(I)
_cod_data_source_file np4002042_si_001.cif
_cod_data_source_block 12287a
_cod_depositor_comments
;
The following automatic conversions were performed:

'_symmetry_cell_setting' value 'Monoclinic' changed to 'monoclinic'
according to /home/saulius/struct/CIF-dictionaries/cif_core.dic
dictionary named 'cif_core.dic' version 2.4.2 from 2011-04-26.

Automatic conversion script
Id: cif_fix_values 1891 2012-01-12 08:04:46Z andrius 
;
_cod_original_sg_symbol_H-M P2(1)
_cod_database_code 1511847

loop_
_symmetry_equiv_pos_as_xyz
'x, y, z'
'-x, y+1/2, -z'

loop_
_atom_site_label
_atom_site_type_symbol
_atom_site_fract_x
_atom_site_fract_y
_atom_site_fract_z
_atom_site_U_iso_or_equiv
_atom_site_adp_type
_atom_site_occupancy
_atom_site_symmetry_multiplicity
_atom_site_calc_flag
_atom_site_refinement_flags
O4 O 0.50502(9) 0.62691(15) 1.08874(7) 0.0252(2) Uani 1 1 d .
N2 N 0.09181(10) 0.67964(16) 0.63837(8) 0.0167(2) Uani 1 1 d .
O1 O 0.01117(9) 0.41854(14) 0.60261(8) 0.0257(2) Uani 1 1 d .
C4 C -0.21322(13) 0.5772(2) 0.55946(10) 0.0236(3) Uani 1 1 d .
H4A H -0.2104 0.4591 0.5509 0.028 Uiso 1 1 calc R
C6 C -0.11515(13) 0.8439(2) 0.60344(10) 0.0198(3) Uani 1 1 d .
C5 C -0.11153(12) 0.6666(2) 0.58912(10) 0.0192(3) Uani 1 1 d .
O3 O 0.39754(9) 0.65885(15) 0.60362(7) 0.0248(2) Uani 1 1 d .
C19 C 0.47573(11) 0.66599(19) 1.00486(10) 0.0178(3) Uani 1 1 d .
N5 N 0.45250(10) 0.65132(19) 0.83475(9) 0.0226(3) Uani 1 1 d .
H5A H 0.4524 0.6022 0.7782 0.027 Uiso 1 1 calc R
N4 N 0.37237(10) 0.74087(16) 0.97794(8) 0.0163(2) Uani 1 1 d .
C3 C -0.31756(13) 0.6646(2) 0.54296(11) 0.0275(4) Uani 1 1 d .
H3A H -0.3853 0.6057 0.5233 0.033 Uiso 1 1 calc R
C2 C -0.32117(14) 0.8418(2) 0.55586(11) 0.0279(4) Uani 1 1 d .
H2A H -0.3915 0.9004 0.5445 0.033 Uiso 1 1 calc R
C8 C -0.00184(13) 0.57311(19) 0.60869(10) 0.0185(3) Uani 1 1 d .
O2 O 0.17075(8) 0.88136(12) 0.81124(7) 0.0168(2) Uani 1 1 d .
N3 N 0.29066(10) 0.87888(16) 0.66579(8) 0.0171(2) Uani 1 1 d .
H3B H 0.3458 0.9522 0.6560 0.021 Uiso 1 1 calc R
C9 C 0.18128(12) 0.93430(18) 0.70946(10) 0.0165(3) Uani 1 1 d .
C1 C -0.22180(14) 0.9308(2) 0.58523(11) 0.0262(3) Uani 1 1 d .
H1A H -0.2253 1.0490 0.5930 0.031 Uiso 1 1 calc R
C15 C 0.03300(13) 0.6399(2) 1.07014(12) 0.0292(4) Uani 1 1 d .
H15A H -0.0441 0.6147 1.0875 0.035 Uiso 1 1 calc R
C17 C 0.23571(13) 0.6941(2) 1.11949(11) 0.0235(3) Uani 1 1 d .
H17A H 0.2940 0.7060 1.1680 0.028 Uiso 1 1 calc R
C27 C 0.17564(13) 1.12770(18) 0.70965(11) 0.0203(3) Uani 1 1 d .
H27A H 0.2436 1.1727 0.7439 0.030 Uiso 1 1 calc R
H27B H 0.1053 1.1643 0.7420 0.030 Uiso 1 1 calc R
H27C H 0.1744 1.1689 0.6432 0.030 Uiso 1 1 calc R
C25 C 0.30716(12) 0.71320(19) 0.64026(10) 0.0178(3) Uani 1 1 d .
C16 C 0.11953(14) 0.6550(2) 1.14282(11) 0.0281(3) Uani 1 1 d .
H16A H 0.0997 0.6387 1.2082 0.034 Uiso 1 1 calc R
C21 C 0.36102(12) 0.76554(19) 0.87116(10) 0.0162(3) Uani 1 1 d .
H21A H 0.3794 0.8843 0.8541 0.019 Uiso 1 1 calc R
C14 C 0.05997(13) 0.6622(2) 0.97149(11) 0.0248(3) Uani 1 1 d .
H14A H 0.0017 0.6518 0.9229 0.030 Uiso 1 1 calc R
C7 C 0.07674(13) 0.85154(18) 0.65661(10) 0.0163(3) Uani 1 1 d .
C11 C 0.20659(13) 0.56768(18) 0.78063(10) 0.0178(3) Uani 1 1 d .
H11A H 0.1319 0.5163 0.7981 0.021 Uiso 1 1 calc R
H11B H 0.2681 0.4849 0.7958 0.021 Uiso 1 1 calc R
C12 C 0.20502(12) 0.59915(18) 0.66873(10) 0.0173(3) Uani 1 1 d .
H12A H 0.2125 0.4890 0.6349 0.021 Uiso 1 1 calc R
C18 C 0.26049(12) 0.71448(18) 1.02093(10) 0.0176(3) Uani 1 1 d .
C20 C 0.54533(12) 0.63459(19) 0.91171(10) 0.0184(3) Uani 1 1 d .
H20A H 0.5727 0.5156 0.9124 0.022 Uiso 1 1 calc R
C10 C 0.22685(12) 0.72556(18) 0.84619(10) 0.0159(3) Uani 1 1 d .
C13 C 0.17513(12) 0.69989(18) 0.94720(10) 0.0178(3) Uani 1 1 d .
N1 N -0.01870(11) 0.93658(16) 0.63941(9) 0.0190(3) Uani 1 1 d .
C22 C 0.65388(12) 0.7519(2) 0.90060(10) 0.0201(3) Uani 1 1 d .
H22A H 0.6262 0.8685 0.8871 0.024 Uiso 1 1 calc R
C23 C 0.73034(14) 0.7550(3) 0.99375(12) 0.0305(4) Uani 1 1 d .
H23A H 0.7966 0.8294 0.9843 0.046 Uiso 1 1 calc R
H23B H 0.7580 0.6414 1.0080 0.046 Uiso 1 1 calc R
H23C H 0.6845 0.7961 1.0476 0.046 Uiso 1 1 calc R
O5 O 0.49019(11) 0.10930(16) 0.70451(8) 0.0333(3) Uani 1 1 d .
H5 H 0.4966 0.1166 0.7645 0.050 Uiso 1 1 calc R
C26 C 0.72698(14) 0.6922(3) 0.81426(12) 0.0342(4) Uani 1 1 d .
H26A H 0.7942 0.7658 0.8075 0.051 Uiso 1 1 calc R
H26B H 0.6796 0.6962 0.7551 0.051 Uiso 1 1 calc R
H26C H 0.7532 0.5769 0.8257 0.051 Uiso 1 1 calc R
C24 C 0.52969(18) 0.2635(3) 0.66099(14) 0.0410(5) Uani 1 1 d .
H24A H 0.4718 0.3515 0.6702 0.062 Uiso 1 1 calc R
H24B H 0.5409 0.2456 0.5919 0.062 Uiso 1 1 calc R
H24C H 0.6031 0.2976 0.6914 0.062 Uiso 1 1 calc R

loop_
_atom_site_aniso_label
_atom_site_aniso_U_11
_atom_site_aniso_U_22
_atom_site_aniso_U_33
_atom_site_aniso_U_23
_atom_site_aniso_U_13
_atom_site_aniso_U_12
O4 0.0217(5) 0.0357(6) 0.0182(5) 0.0067(5) -0.0016(4) 0.0006(5)
N2 0.0152(5) 0.0186(6) 0.0162(5) -0.0006(5) -0.0021(4) 0.0030(5)
O1 0.0232(5) 0.0210(6) 0.0326(6) -0.0031(5) -0.0056(4) 0.0014(4)
C4 0.0218(8) 0.0311(9) 0.0178(7) -0.0017(6) -0.0005(6) -0.0005(6)
C6 0.0191(7) 0.0272(8) 0.0132(6) 0.0035(6) 0.0009(5) 0.0025(6)
C5 0.0165(7) 0.0292(8) 0.0119(6) 0.0006(6) 0.0001(5) 0.0011(6)
O3 0.0185(5) 0.0297(6) 0.0265(5) -0.0063(5) 0.0051(4) 0.0026(5)
C19 0.0160(7) 0.0189(7) 0.0184(7) -0.0001(6) 0.0002(5) -0.0037(6)
N5 0.0161(6) 0.0376(7) 0.0140(5) -0.0069(5) -0.0018(4) 0.0038(5)
N4 0.0145(5) 0.0218(6) 0.0126(5) -0.0002(5) 0.0015(4) -0.0010(5)
C3 0.0177(7) 0.0454(10) 0.0193(7) -0.0002(7) -0.0030(5) -0.0014(7)
C2 0.0172(8) 0.0422(10) 0.0241(8) 0.0048(7) -0.0013(6) 0.0081(7)
C8 0.0199(7) 0.0224(8) 0.0133(6) -0.0012(6) -0.0006(5) -0.0009(6)
O2 0.0192(5) 0.0176(5) 0.0138(4) 0.0014(4) 0.0017(4) 0.0038(4)
N3 0.0152(5) 0.0186(6) 0.0176(5) 0.0011(5) 0.0029(4) 0.0000(5)
C9 0.0175(7) 0.0179(7) 0.0141(6) 0.0015(5) 0.0010(5) 0.0013(5)
C1 0.0233(8) 0.0304(8) 0.0250(7) 0.0042(6) -0.0011(6) 0.0079(7)
C15 0.0168(7) 0.0440(10) 0.0268(8) 0.0090(7) 0.0051(6) -0.0010(7)
C17 0.0206(7) 0.0333(8) 0.0168(7) 0.0020(6) 0.0007(5) 0.0029(6)
C27 0.0232(7) 0.0156(7) 0.0221(7) 0.0003(6) 0.0021(6) 0.0010(6)
C25 0.0177(7) 0.0223(7) 0.0133(6) -0.0007(5) -0.0021(5) 0.0022(6)
C16 0.0237(7) 0.0412(10) 0.0196(7) 0.0077(7) 0.0050(6) 0.0025(7)
C21 0.0153(6) 0.0187(7) 0.0146(6) 0.0006(5) -0.0001(5) -0.0026(6)
C14 0.0172(7) 0.0329(8) 0.0241(7) 0.0059(6) -0.0023(5) -0.0013(6)
C7 0.0195(7) 0.0181(7) 0.0115(6) 0.0018(5) 0.0019(5) 0.0010(6)
C11 0.0168(7) 0.0160(7) 0.0207(7) 0.0019(6) -0.0014(5) -0.0001(6)
C12 0.0162(7) 0.0164(7) 0.0192(7) -0.0023(5) -0.0014(5) 0.0036(5)
C18 0.0145(6) 0.0193(7) 0.0192(7) 0.0002(5) 0.0018(5) -0.0002(5)
C20 0.0168(7) 0.0204(7) 0.0179(7) 0.0001(6) -0.0011(5) 0.0022(6)
C10 0.0148(6) 0.0176(7) 0.0153(6) 0.0026(5) -0.0007(5) 0.0007(5)
C13 0.0182(7) 0.0183(7) 0.0169(7) 0.0032(5) 0.0009(5) 0.0014(5)
N1 0.0184(6) 0.0220(6) 0.0165(5) 0.0015(5) 0.0001(5) 0.0037(5)
C22 0.0158(7) 0.0224(7) 0.0220(7) 0.0032(6) 0.0007(6) 0.0013(6)
C23 0.0211(7) 0.0423(10) 0.0281(8) 0.0021(7) -0.0034(6) -0.0080(7)
O5 0.0391(7) 0.0379(7) 0.0227(5) -0.0036(5) -0.0009(5) -0.0117(5)
C26 0.0252(8) 0.0489(11) 0.0288(8) -0.0019(8) 0.0085(7) -0.0027(8)
C24 0.0503(11) 0.0366(10) 0.0359(10) 0.0066(8) -0.0134(8) -0.0085(9)

loop_
_atom_type_symbol
_atom_type_description
_atom_type_scat_dispersion_real
_atom_type_scat_dispersion_imag
_atom_type_scat_source
C C 0.0181 0.0091 'International Tables Vol C Tables 4.2.6.8 and 6.1.1.4'
H H 0.0000 0.0000 'International Tables Vol C Tables 4.2.6.8 and 6.1.1.4'
N N 0.0311 0.0180 'International Tables Vol C Tables 4.2.6.8 and 6.1.1.4'
O O 0.0492 0.0322 'International Tables Vol C Tables 4.2.6.8 and 6.1.1.4'

loop_
_geom_angle_atom_site_label_1
_geom_angle_atom_site_label_2
_geom_angle_atom_site_label_3
_geom_angle
C7 N2 C8 122.36(12)
C7 N2 C12 118.25(12)
C8 N2 C12 118.40(12)
C3 C4 C5 119.84(15)
C3 C4 H4A 120.1
C5 C4 H4A 120.1
N1 C6 C5 122.60(14)
N1 C6 C1 118.57(14)
C5 C6 C1 118.76(15)
C6 C5 C4 120.53(14)
C6 C5 C8 119.74(14)
C4 C5 C8 119.70(14)
O4 C19 N4 125.51(12)
O4 C19 C20 126.90(13)
N4 C19 C20 107.56(11)
C21 N5 C20 108.33(11)
C21 N5 H5A 125.8
C20 N5 H5A 125.8
C19 N4 C18 126.85(12)
C19 N4 C21 112.66(11)
C18 N4 C21 111.25(10)
C4 C3 C2 119.81(16)
C4 C3 H3A 120.1
C2 C3 H3A 120.1
C1 C2 C3 120.80(15)
C1 C2 H2A 119.6
C3 C2 H2A 119.6
O1 C8 N2 121.03(13)
O1 C8 C5 125.86(14)
N2 C8 C5 113.10(13)
C10 O2 C9 120.63(10)
C25 N3 C9 120.89(12)
C25 N3 H3B 119.6
C9 N3 H3B 119.6
N3 C9 O2 112.97(11)
N3 C9 C27 109.61(12)
O2 C9 C27 106.19(11)
N3 C9 C7 110.11(11)
O2 C9 C7 104.73(11)
C27 C9 C7 113.16(12)
C2 C1 C6 120.24(15)
C2 C1 H1A 119.9
C6 C1 H1A 119.9
C16 C15 C14 120.88(14)
C16 C15 H15A 119.6
C14 C15 H15A 119.6
C18 C17 C16 116.99(14)
C18 C17 H17A 121.5
C16 C17 H17A 121.5
C9 C27 H27A 109.5
C9 C27 H27B 109.5
H27A C27 H27B 109.5
C9 C27 H27C 109.5
H27A C27 H27C 109.5
H27B C27 H27C 109.5
O3 C25 N3 123.84(13)
O3 C25 C12 123.24(13)
N3 C25 C12 112.78(12)
C15 C16 C17 121.05(14)
C15 C16 H16A 119.5
C17 C16 H16A 119.5
N5 C21 N4 101.79(11)
N5 C21 C10 119.40(11)
N4 C21 C10 104.73(10)
N5 C21 H21A 110.1
N4 C21 H21A 110.1
C10 C21 H21A 110.1
C13 C14 C15 118.69(14)
C13 C14 H14A 120.7
C15 C14 H14A 120.7
N1 C7 N2 125.24(14)
N1 C7 C9 120.80(13)
N2 C7 C9 113.72(12)
C10 C11 C12 116.36(11)
C10 C11 H11A 108.2
C12 C11 H11A 108.2
C10 C11 H11B 108.2
C12 C11 H11B 108.2
H11A C11 H11B 107.4
N2 C12 C25 109.90(11)
N2 C12 C11 109.80(11)
C25 C12 C11 110.47(11)
N2 C12 H12A 108.9
C25 C12 H12A 108.9
C11 C12 H12A 108.9
C17 C18 C13 122.77(13)
C17 C18 N4 127.79(13)
C13 C18 N4 109.31(12)
N5 C20 C19 101.72(11)
N5 C20 C22 115.92(12)
C19 C20 C22 114.21(12)
N5 C20 H20A 108.2
C19 C20 H20A 108.2
C22 C20 H20A 108.2
O2 C10 C13 103.56(10)
O2 C10 C11 115.03(10)
C13 C10 C11 111.32(11)
O2 C10 C21 108.59(11)
C13 C10 C21 102.46(10)
C11 C10 C21 114.60(11)
C14 C13 C18 119.61(13)
C14 C13 C10 128.69(13)
C18 C13 C10 111.68(12)
C7 N1 C6 116.56(13)
C26 C22 C23 109.74(12)
C26 C22 C20 109.77(13)
C23 C22 C20 111.77(12)
C26 C22 H22A 108.5
C23 C22 H22A 108.5
C20 C22 H22A 108.5
C22 C23 H23A 109.5
C22 C23 H23B 109.5
H23A C23 H23B 109.5
C22 C23 H23C 109.5
H23A C23 H23C 109.5
H23B C23 H23C 109.5
C24 O5 H5 109.5
C22 C26 H26A 109.5
C22 C26 H26B 109.5
H26A C26 H26B 109.5
C22 C26 H26C 109.5
H26A C26 H26C 109.5
H26B C26 H26C 109.5
O5 C24 H24A 109.5
O5 C24 H24B 109.5
H24A C24 H24B 109.5
O5 C24 H24C 109.5
H24A C24 H24C 109.5
H24B C24 H24C 109.5

loop_
_geom_bond_atom_site_label_1
_geom_bond_atom_site_label_2
_geom_bond_distance
O4 C19 1.2217(17)
N2 C7 1.3769(19)
N2 C8 1.4024(19)
N2 C12 1.4808(17)
O1 C8 1.2195(19)
C4 C3 1.380(2)
C4 C5 1.401(2)
C4 H4A 0.9300
C6 N1 1.393(2)
C6 C5 1.400(2)
C6 C1 1.404(2)
C5 C8 1.462(2)
O3 C25 1.2222(18)
C19 N4 1.3539(18)
C19 C20 1.5234(18)
N5 C21 1.4604(19)
N5 C20 1.4772(17)
N5 H5A 0.8600
N4 C18 1.4196(18)
N4 C21 1.4688(17)
C3 C2 1.396(3)
C3 H3A 0.9300
C2 C1 1.377(2)
C2 H2A 0.9300
O2 C10 1.4497(16)
O2 C9 1.4517(16)
N3 C25 1.354(2)
N3 C9 1.4492(18)
N3 H3B 0.8600
C9 C27 1.512(2)
C9 C7 1.519(2)
C1 H1A 0.9300
C15 C16 1.386(2)
C15 C14 1.392(2)
C15 H15A 0.9300
C17 C18 1.384(2)
C17 C16 1.393(2)
C17 H17A 0.9300
C27 H27A 0.9600
C27 H27B 0.9600
C27 H27C 0.9600
C25 C12 1.516(2)
C16 H16A 0.9300
C21 C10 1.5829(18)
C21 H21A 0.9800
C14 C13 1.383(2)
C14 H14A 0.9300
C7 N1 1.2871(19)
C11 C10 1.5371(19)
C11 C12 1.5419(19)
C11 H11A 0.9700
C11 H11B 0.9700
C12 H12A 0.9800
C18 C13 1.386(2)
C20 C22 1.543(2)
C20 H20A 0.9800
C10 C13 1.5161(18)
C22 C26 1.522(2)
C22 C23 1.523(2)
C22 H22A 0.9800
C23 H23A 0.9600
C23 H23B 0.9600
C23 H23C 0.9600
O5 C24 1.418(2)
O5 H5 0.8200
C26 H26A 0.9600
C26 H26B 0.9600
C26 H26C 0.9600
C24 H24A 0.9600
C24 H24B 0.9600
C24 H24C 0.9600

loop_
_geom_hbond_atom_site_label_D
_geom_hbond_atom_site_label_H
_geom_hbond_atom_site_label_A
_geom_hbond_distance_DH
_geom_hbond_distance_HA
_geom_hbond_distance_DA
_geom_hbond_angle_DHA
_geom_hbond_site_symmetry_A
N5 H5A O3 0.86 2.48 3.1955(16) 140.6 .
N3 H3B O5 0.86 2.14 2.9304(17) 152.6 1_565
O5 H5 O4 0.82 2.00 2.8154(15) 174.2 2_647

loop_
_geom_torsion_atom_site_label_1
_geom_torsion_atom_site_label_2
_geom_torsion_atom_site_label_3
_geom_torsion_atom_site_label_4
_geom_torsion
N1 C6 C5 C4 175.41(12)
C1 C6 C5 C4 -1.5(2)
N1 C6 C5 C8 -2.4(2)
C1 C6 C5 C8 -179.29(13)
C3 C4 C5 C6 0.8(2)
C3 C4 C5 C8 178.61(13)
O4 C19 N4 C18 -34.2(2)
C20 C19 N4 C18 143.87(14)
O4 C19 N4 C21 -177.65(14)
C20 C19 N4 C21 0.39(16)
C5 C4 C3 C2 0.0(2)
C4 C3 C2 C1 -0.2(2)
C7 N2 C8 O1 -172.52(13)
C12 N2 C8 O1 -4.07(19)
C7 N2 C8 C5 6.35(17)
C12 N2 C8 C5 174.81(11)
C6 C5 C8 O1 177.06(14)
C4 C5 C8 O1 -0.7(2)
C6 C5 C8 N2 -1.75(18)
C4 C5 C8 N2 -179.54(12)
C25 N3 C9 O2 74.28(16)
C25 N3 C9 C27 -167.53(12)
C25 N3 C9 C7 -42.42(16)
C10 O2 C9 N3 -29.68(17)
C10 O2 C9 C27 -149.85(11)
C10 O2 C9 C7 90.15(13)
C3 C2 C1 C6 -0.5(2)
N1 C6 C1 C2 -175.70(13)
C5 C6 C1 C2 1.4(2)
C9 N3 C25 O3 -179.67(13)
C9 N3 C25 C12 -3.87(18)
C14 C15 C16 C17 0.5(3)
C18 C17 C16 C15 -0.9(2)
C20 N5 C21 N4 -27.23(14)
C20 N5 C21 C10 -141.79(12)
C19 N4 C21 N5 16.44(15)
C18 N4 C21 N5 -132.83(12)
C19 N4 C21 C10 141.43(12)
C18 N4 C21 C10 -7.85(15)
C16 C15 C14 C13 -0.1(3)
C8 N2 C7 N1 -7.5(2)
C12 N2 C7 N1 -175.98(13)
C8 N2 C7 C9 166.90(12)
C12 N2 C7 C9 -1.57(16)
N3 C9 C7 N1 -140.79(13)
O2 C9 C7 N1 97.48(14)
C27 C9 C7 N1 -17.75(18)
N3 C9 C7 N2 44.52(15)
O2 C9 C7 N2 -77.21(13)
C27 C9 C7 N2 167.57(12)
C7 N2 C12 C25 -44.48(16)
C8 N2 C12 C25 146.58(12)
C7 N2 C12 C11 77.23(15)
C8 N2 C12 C11 -91.71(14)
O3 C25 C12 N2 -136.95(13)
N3 C25 C12 N2 47.22(15)
O3 C25 C12 C11 101.74(15)
N3 C25 C12 C11 -74.09(15)
C10 C11 C12 N2 -75.63(15)
C10 C11 C12 C25 45.73(16)
C16 C17 C18 C13 0.9(2)
C16 C17 C18 N4 -174.57(15)
C19 N4 C18 C17 39.1(2)
C21 N4 C18 C17 -177.01(14)
C19 N4 C18 C13 -136.92(14)
C21 N4 C18 C13 6.99(17)
C21 N5 C20 C19 27.51(15)
C21 N5 C20 C22 -96.99(14)
O4 C19 C20 N5 161.16(14)
N4 C19 C20 N5 -16.85(15)
O4 C19 C20 C22 -73.21(19)
N4 C19 C20 C22 108.79(13)
C9 O2 C10 C13 -169.22(11)
C9 O2 C10 C11 -47.53(16)
C9 O2 C10 C21 82.40(14)
C12 C11 C10 O2 37.57(17)
C12 C11 C10 C13 154.96(12)
C12 C11 C10 C21 -89.35(14)
N5 C21 C10 O2 -132.23(12)
N4 C21 C10 O2 114.78(12)
N5 C21 C10 C13 118.64(13)
N4 C21 C10 C13 5.65(14)
N5 C21 C10 C11 -2.07(18)
N4 C21 C10 C11 -115.05(12)
C15 C14 C13 C18 0.1(2)
C15 C14 C13 C10 178.43(15)
C17 C18 C13 C14 -0.5(2)
N4 C18 C13 C14 175.72(14)
C17 C18 C13 C10 -179.15(13)
N4 C18 C13 C10 -2.90(17)
O2 C10 C13 C14 66.77(18)
C11 C10 C13 C14 -57.38(19)
C21 C10 C13 C14 179.67(15)
O2 C10 C13 C18 -114.76(13)
C11 C10 C13 C18 121.09(13)
C21 C10 C13 C18 -1.86(15)
N2 C7 N1 C6 2.9(2)
C9 C7 N1 C6 -171.14(11)
C5 C6 N1 C7 1.96(19)
C1 C6 N1 C7 178.90(13)
N5 C20 C22 C26 -70.85(16)
C19 C20 C22 C26 171.37(13)
N5 C20 C22 C23 167.13(13)
C19 C20 C22 C23 49.35(18)
